data_4334452
loop_
_publ_author_name
'Matthew J. Ray'
'Rebecca A. M. Randall'
'Kasun S. Athukorala Arachchige'
'Alexandra M. Z. Slawin'
'Michael B\"uhl'
'Tomas Lebl'
'Petr Kilian'

_publ_section_title
;
 Synthetic, Structural, NMR, and Computational Study of a Geminally
 Bis(peri-substituted) Tridentate Phosphine and Its Chalcogenides and
 Transition-Metal Complexes
;
_journal_name_full 'Inorganic Chemistry'
_journal_page_first 4346
_journal_page_last 4359
_journal_paper_doi 10.1021/ic3024875
_journal_volume 52
_journal_year 2013
_chemical_formula_moiety 'C43 H58 B Cu F4 N O0.50 P3'
_chemical_formula_sum 'C43 H58 B Cu F4 N O0.5 P3'
_chemical_formula_weight 840.21
_space_group_IT_number 15
_symmetry_cell_setting monoclinic
_symmetry_Int_Tables_number 15
_symmetry_space_group_name_Hall '-C 2yc'
_symmetry_space_group_name_H-M 'C 1 2/c 1'
_atom_sites_solution_hydrogens geom
_atom_sites_solution_primary direct
_atom_sites_solution_secondary difmap
_audit_creation_date 2012-05-11
_audit_creation_method 'by CrystalStructure 4.0'
_cell_angle_alpha 90.0000
_cell_angle_beta 92.409(7)
_cell_angle_gamma 90.0000
_cell_formula_units_Z 8
_cell_length_a 29.995(14)
_cell_length_b 12.361(6)
_cell_length_c 22.309(11)
_cell_measurement_reflns_used 12061
_cell_measurement_temperature 93
_cell_measurement_theta_max 25.35
_cell_measurement_theta_min 1.99
_cell_volume 8264(7)
_computing_cell_refinement 'CrystalClear-SM Expert 2.0 rc13'
_computing_data_collection 'CrystalClear-SM Expert 2.0 rc13 (Rigaku, 2009)'
_computing_data_reduction 'CrystalClear-SM Expert 2.0 rc13'
_computing_molecular_graphics 'CrystalStructure 4.0'
_computing_publication_material 'CrystalStructure 4.0 (Rigaku, 2010)'
_computing_structure_refinement 'SHELXL97 (Sheldrick, 2008)'
_computing_structure_solution 'DIRDIF99-PATTY (Gould, et al., 1999)'
_diffrn_ambient_temperature 93
_diffrn_detector_area_resol_mean 29.257
_diffrn_measured_fraction_theta_full 0.984
_diffrn_measured_fraction_theta_max 0.984
_diffrn_measurement_device_type 'Rigaku Saturn70'
_diffrn_measurement_method \w
_diffrn_radiation_type 'Mo K\a'
_diffrn_radiation_wavelength 0.71075
_diffrn_reflns_av_R_equivalents 0.2001
_diffrn_reflns_limit_h_max 30
_diffrn_reflns_limit_h_min -36
_diffrn_reflns_limit_k_max 14
_diffrn_reflns_limit_k_min -13
_diffrn_reflns_limit_l_max 26
_diffrn_reflns_limit_l_min -26
_diffrn_reflns_number 39144
_diffrn_reflns_theta_full 25.53
_diffrn_reflns_theta_max 25.52
_diffrn_standards_number 0
_exptl_absorpt_coefficient_mu 0.696
_exptl_absorpt_correction_T_max 0.993
_exptl_absorpt_correction_T_min 0.425
_exptl_absorpt_correction_type multi-scan
_exptl_absorpt_process_details 'REQAB (Rigaku, 1998)'
_exptl_crystal_colour colorless
_exptl_crystal_density_diffrn 1.350
_exptl_crystal_description platelet
_exptl_crystal_F_000 3536.00
_exptl_crystal_size_max 0.100
_exptl_crystal_size_mid 0.100
_exptl_crystal_size_min 0.010
_refine_diff_density_max 2.890
_refine_diff_density_min -3.630
_refine_ls_extinction_method none
_refine_ls_goodness_of_fit_ref 1.840
_refine_ls_hydrogen_treatment constr
_refine_ls_number_parameters 483
_refine_ls_number_reflns 7579
_refine_ls_number_restraints 0
_refine_ls_R_factor_gt 0.1825
_refine_ls_shift/su_max 0.006
_refine_ls_structure_factor_coef Fsqd
_refine_ls_weighting_details 'w = 1/[\s^2^(Fo^2^)+(0.2000P)^2^+0.0000P] where P=(Fo^2^+2Fc^2^)/3'
_refine_ls_weighting_scheme calc
_refine_ls_wR_factor_ref 0.4874
_reflns_number_gt 6236
_reflns_number_total 7579
_reflns_threshold_expression F^2^>2.0\s(F^2^)
_cod_data_source_file ic3024875_si_001_5.cif
_cod_data_source_block 5
_cod_original_formula_sum 'C43 H58 B Cu F4 N O0.50 P3'
_cod_database_code 4334452

loop_
_symmetry_equiv_pos_site_id
_symmetry_equiv_pos_as_xyz
1 +X,+Y,+Z
2 -X,+Y,1/2-Z
3 -X,-Y,-Z
4 +X,-Y,1/2+Z
5 1/2+X,1/2+Y,+Z
6 1/2-X,1/2+Y,1/2-Z
7 1/2-X,1/2-Y,-Z
8 1/2+X,1/2-Y,1/2+Z

loop_
_atom_site_label
_atom_site_type_symbol
_atom_site_fract_x
_atom_site_fract_y
_atom_site_fract_z
_atom_site_U_iso_or_equiv
_atom_site_adp_type
_atom_site_occupancy
_atom_site_symmetry_multiplicity
_atom_site_calc_flag
_atom_site_refinement_flags
Cu1 Cu 0.62034(3) 0.52690(8) 0.13883(4) 0.0406(5) Uani 1.0 8 d .
P1 P 0.60644(7) 0.36481(17) 0.09827(9) 0.0395(6) Uani 1.0 8 d .
P2 P 0.63068(8) 0.48071(17) 0.23556(10) 0.0405(7) Uani 1.0 8 d .
P3 P 0.67311(7) 0.58637(17) 0.07780(9) 0.0404(6) Uani 1.0 8 d .
F1 F 0.5710(3) -0.1475(5) -0.0286(3) 0.085(2) Uani 1.0 8 d .
F2 F 0.6310(3) -0.0421(7) -0.0290(7) 0.145(5) Uani 1.0 8 d .
F3 F 0.5673(4) 0.0239(8) -0.0578(8) 0.157(5) Uani 1.0 8 d .
F4 F 0.5808(9) -0.0185(18) 0.0365(6) 0.344(17) Uani 1.0 8 d .
O1 O 0.5000 0.1076(18) 0.2500 0.174(9) Uani 1.0 4 d .
N1 N 0.5700(3) 0.6379(7) 0.1241(3) 0.0466(18) Uani 1.0 8 d .
C1 C 0.6269(3) 0.2520(7) 0.1463(4) 0.0430(19) Uani 1.0 8 d .
C2 C 0.6378(3) 0.1543(7) 0.1186(4) 0.045(2) Uani 1.0 8 d .
C3 C 0.6445(4) 0.0588(8) 0.1486(4) 0.051(3) Uani 1.0 8 d .
C4 C 0.6383(4) 0.0537(9) 0.2092(4) 0.055(3) Uani 1.0 8 d .
C5 C 0.6277(3) 0.1483(8) 0.2389(4) 0.046(2) Uani 1.0 8 d .
C6 C 0.6180(3) 0.1284(7) 0.3003(4) 0.047(2) Uani 1.0 8 d .
C7 C 0.6062(3) 0.2112(8) 0.3344(4) 0.051(3) Uani 1.0 8 d .
C8 C 0.6063(3) 0.3155(8) 0.3114(4) 0.049(2) Uani 1.0 8 d .
C9 C 0.6163(3) 0.3397(7) 0.2525(4) 0.0443(19) Uani 1.0 8 d .
C10 C 0.6238(3) 0.2545(7) 0.2112(4) 0.0432(19) Uani 1.0 8 d .
C11 C 0.6395(4) -0.0398(7) 0.2528(5) 0.051(3) Uani 1.0 8 d .
C12 C 0.6246(4) 0.0085(8) 0.3129(5) 0.056(3) Uani 1.0 8 d .
C13 C 0.5478(3) 0.3197(7) 0.0851(4) 0.0429(19) Uani 1.0 8 d .
C14 C 0.5232(3) 0.3304(9) 0.1424(4) 0.054(3) Uani 1.0 8 d .
C15 C 0.5242(3) 0.3945(9) 0.0376(5) 0.054(3) Uani 1.0 8 d .
C16 C 0.6892(4) 0.4839(8) 0.2663(4) 0.052(3) Uani 1.0 8 d .
C17 C 0.6962(4) 0.4669(7) 0.3321(4) 0.047(2) Uani 1.0 8 d .
C18 C 0.7177(3) 0.4044(8) 0.2305(4) 0.048(2) Uani 1.0 8 d .
C19 C 0.6012(3) 0.5658(7) 0.2884(4) 0.046(2) Uani 1.0 8 d .
C20 C 0.6141(4) 0.6841(8) 0.2800(4) 0.051(3) Uani 1.0 8 d .
C21 C 0.5502(3) 0.5533(8) 0.2796(4) 0.051(3) Uani 1.0 8 d .
C22 C 0.6338(3) 0.3400(6) 0.0266(4) 0.0417(19) Uani 1.0 8 d .
C23 C 0.6145(3) 0.2621(7) -0.0102(4) 0.047(2) Uani 1.0 8 d .
C24 C 0.6353(4) 0.2177(8) -0.0600(4) 0.047(2) Uani 1.0 8 d .
C25 C 0.6771(3) 0.2498(7) -0.0708(4) 0.045(2) Uani 1.0 8 d .
C26 C 0.6975(3) 0.3329(7) -0.0363(4) 0.0434(19) Uani 1.0 8 d .
C27 C 0.7401(3) 0.3551(7) -0.0543(4) 0.045(2) Uani 1.0 8 d .
C28 C 0.7640(3) 0.4358(8) -0.0265(4) 0.047(2) Uani 1.0 8 d .
C29 C 0.7430(3) 0.4996(8) 0.0169(4) 0.043(2) Uani 1.0 8 d .
C30 C 0.6994(3) 0.4798(6) 0.0358(4) 0.0398(19) Uani 1.0 8 d .
C31 C 0.6751(3) 0.3851(8) 0.0113(4) 0.046(2) Uani 1.0 8 d .
C32 C 0.7088(3) 0.2116(8) -0.1160(4) 0.052(3) Uani 1.0 8 d .
C33 C 0.7522(3) 0.2841(8) -0.1061(4) 0.048(2) Uani 1.0 8 d .
C34 C 0.7176(3) 0.6785(7) 0.1058(4) 0.046(2) Uani 1.0 8 d .
C35 C 0.7521(3) 0.6302(8) 0.1503(4) 0.052(3) Uani 1.0 8 d .
C36 C 0.6960(4) 0.7759(9) 0.1325(5) 0.062(3) Uani 1.0 8 d .
C37 C 0.6465(3) 0.6686(7) 0.0152(4) 0.0416(19) Uani 1.0 8 d .
C38 C 0.6799(3) 0.7209(8) -0.0267(5) 0.054(3) Uani 1.0 8 d .
C39 C 0.6119(3) 0.6009(7) -0.0203(4) 0.047(2) Uani 1.0 8 d .
C40 C 0.5470(4) 0.7052(8) 0.1083(4) 0.049(2) Uani 1.0 8 d .
C41 C 0.5159(4) 0.7898(9) 0.0879(5) 0.070(3) Uani 1.0 8 d .
C42 C 0.5118(6) 0.0276(14) 0.1964(8) 0.103(5) Uani 1.0 8 d .
C43 C 0.5089(15) -0.0750(17) 0.2251(11) 0.232(18) Uani 1.0 8 d .
B1 B 0.5877(7) -0.0471(13) -0.0181(7) 0.081(5) Uani 1.0 8 d .
H2 H 0.6407 0.1545 0.0763 0.0543 Uiso 1.0 8 calc R
H3 H 0.6533 -0.0039 0.1275 0.0612 Uiso 1.0 8 calc R
H7 H 0.5978 0.1989 0.3745 0.0607 Uiso 1.0 8 calc R
H8 H 0.5990 0.3735 0.3371 0.0587 Uiso 1.0 8 calc R
H11A H 0.6700 -0.0701 0.2574 0.0607 Uiso 1.0 8 calc R
H11B H 0.6189 -0.0978 0.2387 0.0607 Uiso 1.0 8 calc R
H12A H 0.5964 -0.0252 0.3250 0.0669 Uiso 1.0 8 calc R
H12B H 0.6477 -0.0029 0.3452 0.0669 Uiso 1.0 8 calc R
H13 H 0.5470 0.2430 0.0709 0.0515 Uiso 1.0 8 calc R
H14A H 0.4918 0.3119 0.1348 0.0643 Uiso 1.0 8 calc R
H14B H 0.5256 0.4050 0.1571 0.0643 Uiso 1.0 8 calc R
H14C H 0.5364 0.2812 0.1727 0.0643 Uiso 1.0 8 calc R
H15A H 0.5263 0.4698 0.0511 0.0645 Uiso 1.0 8 calc R
H15B H 0.4927 0.3739 0.0325 0.0645 Uiso 1.0 8 calc R
H15C H 0.5387 0.3870 -0.0008 0.0645 Uiso 1.0 8 calc R
H16 H 0.7008 0.5579 0.2578 0.0627 Uiso 1.0 8 calc R
H17A H 0.7278 0.4781 0.3436 0.0567 Uiso 1.0 8 calc R
H17B H 0.6875 0.3930 0.3423 0.0567 Uiso 1.0 8 calc R
H17C H 0.6779 0.5185 0.3536 0.0567 Uiso 1.0 8 calc R
H18A H 0.7093 0.3299 0.2399 0.0575 Uiso 1.0 8 calc R
H18B H 0.7494 0.4154 0.2416 0.0575 Uiso 1.0 8 calc R
H18C H 0.7127 0.4176 0.1875 0.0575 Uiso 1.0 8 calc R
H19 H 0.6102 0.5434 0.3302 0.0557 Uiso 1.0 8 calc R
H20A H 0.5994 0.7288 0.3097 0.0610 Uiso 1.0 8 calc R
H20B H 0.6045 0.7077 0.2395 0.0610 Uiso 1.0 8 calc R
H20C H 0.6465 0.6918 0.2853 0.0610 Uiso 1.0 8 calc R
H21A H 0.5408 0.5769 0.2391 0.0616 Uiso 1.0 8 calc R
H21B H 0.5354 0.5977 0.3093 0.0616 Uiso 1.0 8 calc R
H21C H 0.5420 0.4772 0.2849 0.0616 Uiso 1.0 8 calc R
H23 H 0.5856 0.2369 -0.0015 0.0560 Uiso 1.0 8 calc R
H24 H 0.6202 0.1664 -0.0853 0.0567 Uiso 1.0 8 calc R
H28 H 0.7941 0.4490 -0.0360 0.0558 Uiso 1.0 8 calc R
H29 H 0.7591 0.5588 0.0342 0.0517 Uiso 1.0 8 calc R
H32A H 0.6958 0.2209 -0.1572 0.0630 Uiso 1.0 8 calc R
H32B H 0.7160 0.1342 -0.1097 0.0630 Uiso 1.0 8 calc R
H33A H 0.7787 0.2392 -0.0958 0.0581 Uiso 1.0 8 calc R
H33B H 0.7579 0.3276 -0.1422 0.0581 Uiso 1.0 8 calc R
H34 H 0.7339 0.7039 0.0703 0.0548 Uiso 1.0 8 calc R
H35A H 0.7372 0.6049 0.1859 0.0626 Uiso 1.0 8 calc R
H35B H 0.7742 0.6854 0.1620 0.0626 Uiso 1.0 8 calc R
H35C H 0.7670 0.5692 0.1315 0.0626 Uiso 1.0 8 calc R
H36A H 0.7190 0.8288 0.1447 0.0739 Uiso 1.0 8 calc R
H36B H 0.6796 0.7539 0.1677 0.0739 Uiso 1.0 8 calc R
H36C H 0.6752 0.8086 0.1027 0.0739 Uiso 1.0 8 calc R
H37 H 0.6300 0.7290 0.0342 0.0500 Uiso 1.0 8 calc R
H38A H 0.6639 0.7681 -0.0555 0.0645 Uiso 1.0 8 calc R
H38B H 0.6955 0.6642 -0.0483 0.0645 Uiso 1.0 8 calc R
H38C H 0.7017 0.7637 -0.0028 0.0645 Uiso 1.0 8 calc R
H39A H 0.6269 0.5430 -0.0415 0.0568 Uiso 1.0 8 calc R
H39B H 0.5956 0.6472 -0.0495 0.0568 Uiso 1.0 8 calc R
H39C H 0.5909 0.5694 0.0072 0.0568 Uiso 1.0 8 calc R
H41A H 0.4925 0.7981 0.1169 0.0836 Uiso 1.0 8 calc R
H41B H 0.5023 0.7697 0.0487 0.0836 Uiso 1.0 8 calc R
H41C H 0.5320 0.8582 0.0842 0.0836 Uiso 1.0 8 calc R
H42A H 0.4899 0.0340 0.1621 0.1239 Uiso 1.0 8 calc R
H42B H 0.5422 0.0411 0.1823 0.1239 Uiso 1.0 8 calc R
H43A H 0.4918 -0.1245 0.1979 0.2782 Uiso 1.0 8 calc R
H43B H 0.5394 -0.1049 0.2306 0.2782 Uiso 1.0 8 calc R

loop_
_atom_site_aniso_label
_atom_site_aniso_U_11
_atom_site_aniso_U_22
_atom_site_aniso_U_33
_atom_site_aniso_U_12
_atom_site_aniso_U_13
_atom_site_aniso_U_23
Cu1 0.0593(8) 0.0351(8) 0.0276(7) 0.0007(4) 0.0034(5) 0.0008(4)
P1 0.0540(13) 0.0340(12) 0.0305(11) -0.0017(9) 0.0027(9) -0.0003(8)
P2 0.0562(14) 0.0363(13) 0.0292(12) -0.0002(9) 0.0027(10) -0.0005(8)
P3 0.0570(13) 0.0354(12) 0.0290(11) -0.0004(9) 0.0047(9) 0.0001(8)
F1 0.128(6) 0.051(4) 0.076(5) -0.005(4) 0.010(4) -0.014(4)
F2 0.082(6) 0.088(7) 0.267(15) -0.001(5) 0.034(7) 0.050(8)
F3 0.121(8) 0.091(8) 0.261(17) -0.014(6) 0.024(9) 0.015(8)
F4 0.56(4) 0.37(3) 0.097(10) -0.37(3) 0.060(15) -0.102(13)
O1 0.25(3) 0.151(19) 0.118(17) 0.0000 -0.053(17) 0.0000
N1 0.067(5) 0.047(5) 0.026(4) -0.005(4) 0.006(3) -0.004(3)
C1 0.046(5) 0.042(5) 0.041(5) 0.002(4) -0.000(4) 0.009(4)
C2 0.070(6) 0.032(5) 0.034(5) -0.001(4) 0.005(4) 0.002(4)
C3 0.071(6) 0.035(5) 0.047(5) 0.002(4) 0.009(5) -0.003(4)
C4 0.072(6) 0.056(6) 0.037(5) -0.002(5) 0.005(5) 0.017(5)
C5 0.062(6) 0.042(5) 0.035(5) -0.001(4) 0.009(4) 0.002(4)
C6 0.071(6) 0.040(5) 0.029(4) -0.005(4) 0.006(4) 0.018(4)
C7 0.065(6) 0.053(6) 0.033(5) -0.013(5) 0.000(4) 0.002(4)
C8 0.061(6) 0.051(6) 0.035(5) -0.008(4) 0.005(4) -0.003(4)
C9 0.056(5) 0.043(5) 0.033(5) -0.005(4) 0.000(4) 0.002(4)
C10 0.051(5) 0.039(5) 0.040(5) 0.005(4) 0.004(4) -0.001(4)
C11 0.069(6) 0.031(5) 0.053(6) 0.008(4) 0.014(5) 0.014(4)
C12 0.080(7) 0.034(5) 0.053(6) 0.004(5) -0.004(5) 0.001(4)
C13 0.057(5) 0.043(5) 0.029(4) 0.000(4) -0.003(4) 0.002(4)
C14 0.057(6) 0.061(6) 0.044(5) -0.003(5) 0.006(4) 0.003(5)
C15 0.049(5) 0.060(6) 0.051(6) -0.002(4) -0.006(4) 0.019(5)
C16 0.074(7) 0.054(6) 0.028(5) -0.008(5) -0.005(5) -0.004(4)
C17 0.065(6) 0.044(5) 0.032(5) 0.001(4) -0.005(4) -0.002(4)
C18 0.063(6) 0.048(5) 0.033(5) 0.001(4) 0.008(4) 0.000(4)
C19 0.065(6) 0.040(5) 0.034(5) 0.006(4) -0.002(4) -0.005(4)
C20 0.072(6) 0.048(6) 0.032(5) 0.000(5) 0.003(4) -0.010(4)
C21 0.066(6) 0.058(6) 0.031(5) 0.007(5) 0.008(4) 0.003(4)
C22 0.065(5) 0.021(4) 0.038(5) 0.005(4) -0.004(4) 0.006(4)
C23 0.059(5) 0.043(5) 0.038(5) 0.007(4) -0.001(4) 0.009(4)
C24 0.080(6) 0.038(5) 0.024(4) -0.007(4) 0.002(4) -0.009(4)
C25 0.073(6) 0.033(5) 0.028(4) 0.008(4) -0.005(4) 0.006(4)
C26 0.065(6) 0.033(5) 0.032(4) 0.001(4) -0.001(4) -0.004(4)
C27 0.059(5) 0.041(5) 0.034(5) 0.005(4) 0.005(4) -0.001(4)
C28 0.058(5) 0.044(5) 0.038(5) 0.003(4) 0.005(4) 0.001(4)
C29 0.056(5) 0.047(5) 0.026(4) 0.012(4) 0.001(4) -0.009(4)
C30 0.053(5) 0.035(5) 0.030(4) -0.001(4) -0.006(4) 0.004(3)
C31 0.057(5) 0.048(5) 0.032(5) 0.013(4) -0.002(4) 0.001(4)
C32 0.072(6) 0.048(6) 0.038(5) 0.016(5) 0.005(4) -0.001(4)
C33 0.061(6) 0.046(5) 0.039(5) 0.008(4) 0.004(4) -0.001(4)
C34 0.062(6) 0.033(5) 0.042(5) -0.007(4) 0.011(4) 0.001(4)
C35 0.059(6) 0.055(6) 0.042(5) -0.012(5) 0.005(4) -0.009(5)
C36 0.066(6) 0.055(6) 0.063(7) -0.015(5) -0.001(5) -0.018(5)
C37 0.057(5) 0.044(5) 0.024(4) -0.013(4) -0.001(4) -0.000(4)
C38 0.068(6) 0.047(6) 0.047(5) -0.007(5) 0.009(5) 0.008(5)
C39 0.059(6) 0.044(5) 0.038(5) -0.004(4) -0.006(4) 0.002(4)
C40 0.076(6) 0.042(5) 0.028(4) 0.009(5) 0.003(4) 0.002(4)
C41 0.081(7) 0.056(7) 0.072(8) 0.023(6) 0.001(6) 0.001(6)
C42 0.108(12) 0.117(14) 0.084(11) 0.013(9) -0.004(9) -0.008(9)
C43 0.46(6) 0.087(13) 0.15(3) 0.09(3) -0.00(4) -0.038(14)
B1 0.125(14) 0.058(9) 0.061(9) -0.010(9) 0.017(8) 0.002(7)

loop_
_atom_type_symbol
_atom_type_description
_atom_type_scat_dispersion_real
_atom_type_scat_dispersion_imag
_atom_type_scat_source
C C 0.0033 0.0016
;
International Tables for Crystallography
(1992, Vol. C, Tables 4.2.6.8 and 6.1.1.4)
;
H H 0.0000 0.0000
;
International Tables for Crystallography
(1992, Vol. C, Table 6.1.1.4)
;
B B 0.0013 0.0007
;
International Tables for Crystallography
(1992, Vol. C, Tables 4.2.6.8 and 6.1.1.4)
;
Cu Cu 0.3201 1.2651
;
International Tables for Crystallography
(1992, Vol. C, Tables 4.2.6.8 and 6.1.1.4)
;
F F 0.0171 0.0103
;
International Tables for Crystallography
(1992, Vol. C, Tables 4.2.6.8 and 6.1.1.4)
;
N N 0.0061 0.0033
;
International Tables for Crystallography
(1992, Vol. C, Tables 4.2.6.8 and 6.1.1.4)
;
P P 0.1023 0.0942
;
International Tables for Crystallography
(1992, Vol. C, Tables 4.2.6.8 and 6.1.1.4)
;
O O 0.0106 0.0060
;
International Tables for Crystallography
(1992, Vol. C, Tables 4.2.6.8 and 6.1.1.4)
;

loop_
_geom_angle_atom_site_label_1
_geom_angle_atom_site_label_2
_geom_angle_atom_site_label_3
_geom_angle
_geom_angle_publ_flag
_geom_angle_site_symmetry_1
_geom_angle_site_symmetry_3
P1 Cu1 P2 100.24(9) yes . .
P1 Cu1 P3 99.90(9) yes . .
P1 Cu1 N1 114.3(3) yes . .
P2 Cu1 P3 126.33(10) yes . .
P2 Cu1 N1 113.2(2) yes . .
P3 Cu1 N1 102.5(3) yes . .
Cu1 P1 C1 113.0(3) yes . .
Cu1 P1 C13 119.6(3) yes . .
Cu1 P1 C22 114.6(3) yes . .
C1 P1 C13 98.9(4) yes . .
C1 P1 C22 103.1(4) yes . .
C13 P1 C22 105.3(4) yes . .
Cu1 P2 C9 114.5(3) yes . .
Cu1 P2 C16 116.1(3) yes . .
Cu1 P2 C19 114.9(3) yes . .
C9 P2 C16 99.8(4) yes . .
C9 P2 C19 106.7(4) yes . .
C16 P2 C19 103.0(4) yes . .
Cu1 P3 C30 114.0(3) yes . .
Cu1 P3 C34 120.9(3) yes . .
Cu1 P3 C37 109.8(3) yes . .
C30 P3 C34 107.4(4) yes . .
C30 P3 C37 100.9(4) yes . .
C34 P3 C37 101.3(4) yes . .
C42 O1 C42 103.8(16) yes . 2_655
Cu1 N1 C40 167.8(8) yes . .
P1 C1 C2 118.2(7) yes . .
P1 C1 C10 121.8(7) yes . .
C2 C1 C10 118.9(8) yes . .
C1 C2 C3 124.1(8) yes . .
C2 C3 C4 119.9(9) yes . .
C3 C4 C5 118.3(9) yes . .
C3 C4 C11 131.9(9) yes . .
C5 C4 C11 109.7(8) yes . .
C4 C5 C6 111.8(8) yes . .
C4 C5 C10 125.1(8) yes . .
C6 C5 C10 123.1(8) yes . .
C5 C6 C7 118.9(8) yes . .
C5 C6 C12 108.3(8) yes . .
C7 C6 C12 132.8(9) yes . .
C6 C7 C8 119.8(8) yes . .
C7 C8 C9 123.6(9) yes . .
P2 C9 C8 117.4(7) yes . .
P2 C9 C10 121.6(7) yes . .
C8 C9 C10 119.8(8) yes . .
C1 C10 C5 113.4(8) yes . .
C1 C10 C9 132.6(8) yes . .
C5 C10 C9 114.0(8) yes . .
C4 C11 C12 105.2(8) yes . .
C6 C12 C11 104.8(8) yes . .
P1 C13 C14 109.4(6) yes . .
P1 C13 C15 109.3(6) yes . .
C14 C13 C15 107.5(8) yes . .
P2 C16 C17 116.9(8) yes . .
P2 C16 C18 109.4(6) yes . .
C17 C16 C18 111.2(8) yes . .
P2 C19 C20 109.8(6) yes . .
P2 C19 C21 111.3(6) yes . .
C20 C19 C21 109.7(8) yes . .
P1 C22 C23 116.1(7) yes . .
P1 C22 C31 124.6(6) yes . .
C23 C22 C31 118.8(8) yes . .
C22 C23 C24 123.7(9) yes . .
C23 C24 C25 118.2(8) yes . .
C24 C25 C26 120.3(8) yes . .
C24 C25 C32 130.7(8) yes . .
C26 C25 C32 109.0(8) yes . .
C25 C26 C27 111.8(8) yes . .
C25 C26 C31 121.8(8) yes . .
C27 C26 C31 126.4(8) yes . .
C26 C27 C28 119.2(8) yes . .
C26 C27 C33 111.2(8) yes . .
C28 C27 C33 129.6(9) yes . .
C27 C28 C29 118.6(9) yes . .
C28 C29 C30 123.5(8) yes . .
P3 C30 C29 117.1(6) yes . .
P3 C30 C31 123.2(7) yes . .
C29 C30 C31 118.6(8) yes . .
C22 C31 C26 116.4(8) yes . .
C22 C31 C30 130.5(8) yes . .
C26 C31 C30 113.1(8) yes . .
C25 C32 C33 105.6(7) yes . .
C27 C33 C32 102.4(7) yes . .
P3 C34 C35 116.1(6) yes . .
P3 C34 C36 108.2(7) yes . .
C35 C34 C36 110.4(8) yes . .
P3 C37 C38 114.3(6) yes . .
P3 C37 C39 110.3(6) yes . .
C38 C37 C39 111.2(7) yes . .
N1 C40 C41 178.0(11) yes . .
O1 C42 C43 101.2(16) yes . .
C42 C43 C43 116(3) yes . 2_655
F1 B1 F2 111.5(13) yes . .
F1 B1 F3 108.8(13) yes . .
F1 B1 F4 109.9(16) yes . .
F2 B1 F3 105.4(14) yes . .
F2 B1 F4 110.8(18) yes . .
F3 B1 F4 110.4(17) yes . .
C1 C2 H2 117.952 no . .
C3 C2 H2 117.967 no . .
C2 C3 H3 120.071 no . .
C4 C3 H3 120.066 no . .
C6 C7 H7 120.070 no . .
C8 C7 H7 120.080 no . .
C7 C8 H8 118.217 no . .
C9 C8 H8 118.213 no . .
C4 C11 H11A 110.694 no . .
C4 C11 H11B 110.702 no . .
C12 C11 H11A 110.707 no . .
C12 C11 H11B 110.713 no . .
H11A C11 H11B 108.798 no . .
C6 C12 H12A 110.777 no . .
C6 C12 H12B 110.786 no . .
C11 C12 H12A 110.786 no . .
C11 C12 H12B 110.806 no . .
H12A C12 H12B 108.854 no . .
P1 C13 H13 110.169 no . .
C14 C13 H13 110.166 no . .
C15 C13 H13 110.158 no . .
C13 C14 H14A 109.483 no . .
C13 C14 H14B 109.481 no . .
C13 C14 H14C 109.481 no . .
H14A C14 H14B 109.453 no . .
H14A C14 H14C 109.457 no . .
H14B C14 H14C 109.473 no . .
C13 C15 H15A 109.472 no . .
C13 C15 H15B 109.479 no . .
C13 C15 H15C 109.472 no . .
H15A C15 H15B 109.471 no . .
H15A C15 H15C 109.465 no . .
H15B C15 H15C 109.469 no . .
P2 C16 H16 106.253 no . .
C17 C16 H16 106.255 no . .
C18 C16 H16 106.244 no . .
C16 C17 H17A 109.467 no . .
C16 C17 H17B 109.474 no . .
C16 C17 H17C 109.475 no . .
H17A C17 H17B 109.464 no . .
H17A C17 H17C 109.469 no . .
H17B C17 H17C 109.478 no . .
C16 C18 H18A 109.477 no . .
C16 C18 H18B 109.470 no . .
C16 C18 H18C 109.478 no . .
H18A C18 H18B 109.471 no . .
H18A C18 H18C 109.465 no . .
H18B C18 H18C 109.467 no . .
P2 C19 H19 108.668 no . .
C20 C19 H19 108.674 no . .
C21 C19 H19 108.670 no . .
C19 C20 H20A 109.472 no . .
C19 C20 H20B 109.469 no . .
C19 C20 H20C 109.467 no . .
H20A C20 H20B 109.483 no . .
H20A C20 H20C 109.457 no . .
H20B C20 H20C 109.478 no . .
C19 C21 H21A 109.478 no . .
C19 C21 H21B 109.476 no . .
C19 C21 H21C 109.485 no . .
H21A C21 H21B 109.463 no . .
H21A C21 H21C 109.461 no . .
H21B C21 H21C 109.463 no . .
C22 C23 H23 118.149 no . .
C24 C23 H23 118.165 no . .
C23 C24 H24 120.914 no . .
C25 C24 H24 120.930 no . .
C27 C28 H28 120.714 no . .
C29 C28 H28 120.710 no . .
C28 C29 H29 118.274 no . .
C30 C29 H29 118.266 no . .
C25 C32 H32A 110.630 no . .
C25 C32 H32B 110.610 no . .
C33 C32 H32A 110.613 no . .
C33 C32 H32B 110.609 no . .
H32A C32 H32B 108.742 no . .
C27 C33 H33A 111.296 no . .
C27 C33 H33B 111.291 no . .
C32 C33 H33A 111.295 no . .
C32 C33 H33B 111.294 no . .
H33A C33 H33B 109.188 no . .
P3 C34 H34 107.308 no . .
C35 C34 H34 107.270 no . .
C36 C34 H34 107.300 no . .
C34 C35 H35A 109.468 no . .
C34 C35 H35B 109.473 no . .
C34 C35 H35C 109.468 no . .
H35A C35 H35B 109.467 no . .
H35A C35 H35C 109.466 no . .
H35B C35 H35C 109.486 no . .
C34 C36 H36A 109.461 no . .
C34 C36 H36B 109.471 no . .
C34 C36 H36C 109.463 no . .
H36A C36 H36B 109.472 no . .
H36A C36 H36C 109.459 no . .
H36B C36 H36C 109.501 no . .
P3 C37 H37 106.894 no . .
C38 C37 H37 106.905 no . .
C39 C37 H37 106.894 no . .
C37 C38 H38A 109.485 no . .
C37 C38 H38B 109.478 no . .
C37 C38 H38C 109.488 no . .
H38A C38 H38B 109.462 no . .
H38A C38 H38C 109.456 no . .
H38B C38 H38C 109.459 no . .
C37 C39 H39A 109.474 no . .
C37 C39 H39B 109.470 no . .
C37 C39 H39C 109.471 no . .
H39A C39 H39B 109.480 no . .
H39A C39 H39C 109.474 no . .
H39B C39 H39C 109.458 no . .
C40 C41 H41A 109.471 no . .
C40 C41 H41B 109.475 no . .
C40 C41 H41C 109.457 no . .
H41A C41 H41B 109.476 no . .
H41A C41 H41C 109.477 no . .
H41B C41 H41C 109.472 no . .
O1 C42 H42A 111.543 no . .
O1 C42 H42B 111.530 no . .
C43 C42 H42A 111.541 no . .
C43 C42 H42B 111.519 no . .
H42A C42 H42B 109.359 no . .
C42 C43 H43A 108.322 no . .
C42 C43 H43B 108.341 no . .
C43 C43 H43A 108.321 no 2_655 .
C43 C43 H43B 108.344 no 2_655 .
H43A C43 H43B 107.423 no . .

loop_
_geom_bond_atom_site_label_1
_geom_bond_atom_site_label_2
_geom_bond_distance
_geom_bond_publ_flag
_geom_bond_site_symmetry_2
Cu1 P1 2.231(3) yes .
Cu1 P2 2.241(3) yes .
Cu1 P3 2.254(3) yes .
Cu1 N1 2.057(8) yes .
P1 C1 1.848(9) yes .
P1 C13 1.856(9) yes .
P1 C22 1.853(9) yes .
P2 C9 1.838(9) yes .
P2 C16 1.858(11) yes .
P2 C19 1.835(9) yes .
P3 C30 1.817(9) yes .
P3 C34 1.843(9) yes .
P3 C37 1.879(8) yes .
F1 B1 1.355(18) yes .
F2 B1 1.33(3) yes .
F3 B1 1.37(2) yes .
F4 B1 1.29(3) yes .
O1 C42 1.60(3) yes .
O1 C42 1.60(3) yes 2_655
N1 C40 1.127(12) yes .
C1 C2 1.401(12) yes .
C1 C10 1.456(12) yes .
C2 C3 1.368(13) yes .
C3 C4 1.374(13) yes .
C4 C5 1.388(14) yes .
C4 C11 1.509(14) yes .
C5 C6 1.435(12) yes .
C5 C10 1.452(13) yes .
C6 C7 1.331(13) yes .
C6 C12 1.519(13) yes .
C7 C8 1.389(14) yes .
C8 C9 1.392(12) yes .
C9 C10 1.423(12) yes .
C11 C12 1.552(15) yes .
C13 C14 1.509(13) yes .
C13 C15 1.554(13) yes .
C16 C17 1.489(13) yes .
C16 C18 1.545(14) yes .
C19 C20 1.526(13) yes .
C19 C21 1.540(13) yes .
C22 C23 1.377(12) yes .
C22 C31 1.413(13) yes .
C23 C24 1.409(12) yes .
C24 C25 1.346(13) yes .
C25 C26 1.408(12) yes .
C25 C32 1.492(13) yes .
C26 C27 1.385(13) yes .
C26 C31 1.433(12) yes .
C27 C28 1.361(13) yes .
C27 C33 1.508(13) yes .
C28 C29 1.417(13) yes .
C29 C30 1.411(13) yes .
C30 C31 1.473(12) yes .
C32 C33 1.588(13) yes .
C34 C35 1.525(13) yes .
C34 C36 1.503(14) yes .
C37 C38 1.540(13) yes .
C37 C39 1.529(12) yes .
C40 C41 1.461(15) yes .
C42 C43 1.42(3) yes .
C43 C43 1.25(5) yes 2_655
C2 H2 0.950 no .
C3 H3 0.950 no .
C7 H7 0.950 no .
C8 H8 0.950 no .
C11 H11A 0.990 no .
C11 H11B 0.990 no .
C12 H12A 0.990 no .
C12 H12B 0.990 no .
C13 H13 1.000 no .
C14 H14A 0.980 no .
C14 H14B 0.980 no .
C14 H14C 0.980 no .
C15 H15A 0.980 no .
C15 H15B 0.980 no .
C15 H15C 0.980 no .
C16 H16 1.000 no .
C17 H17A 0.980 no .
C17 H17B 0.980 no .
C17 H17C 0.980 no .
C18 H18A 0.980 no .
C18 H18B 0.980 no .
C18 H18C 0.980 no .
C19 H19 1.000 no .
C20 H20A 0.980 no .
C20 H20B 0.980 no .
C20 H20C 0.980 no .
C21 H21A 0.980 no .
C21 H21B 0.980 no .
C21 H21C 0.980 no .
C23 H23 0.950 no .
C24 H24 0.950 no .
C28 H28 0.950 no .
C29 H29 0.950 no .
C32 H32A 0.990 no .
C32 H32B 0.990 no .
C33 H33A 0.990 no .
C33 H33B 0.990 no .
C34 H34 1.000 no .
C35 H35A 0.980 no .
C35 H35B 0.980 no .
C35 H35C 0.980 no .
C36 H36A 0.980 no .
C36 H36B 0.980 no .
C36 H36C 0.980 no .
C37 H37 1.000 no .
C38 H38A 0.980 no .
C38 H38B 0.980 no .
C38 H38C 0.980 no .
C39 H39A 0.980 no .
C39 H39B 0.980 no .
C39 H39C 0.980 no .
C41 H41A 0.980 no .
C41 H41B 0.980 no .
C41 H41C 0.980 no .
C42 H42A 0.990 no .
C42 H42B 0.990 no .
C43 H43A 0.990 no .
C43 H43B 0.990 no .

loop_
_geom_contact_atom_site_label_1
_geom_contact_atom_site_label_2
_geom_contact_distance
_geom_contact_publ_flag
_geom_contact_site_symmetry_2
P1 C9 3.455(9) no .
P1 C30 3.475(9) no .
P2 C1 3.457(9) no .
P3 C22 3.443(8) no .
O1 C43 2.34(3) no 2_655
N1 C37 3.434(11) no .
N1 C39 3.538(12) no .
C1 C4 2.839(13) no .
C1 C14 3.255(13) no .
C1 C23 3.497(12) no .
C2 C5 2.715(13) no .
C2 C13 3.443(12) no .
C2 C22 3.078(12) no .
C2 C23 3.217(12) no .
C3 C10 2.875(13) no .
C4 C7 3.570(14) no .
C5 C8 2.717(13) no .
C6 C9 2.822(12) no .
C7 C10 2.870(13) no .
C8 C16 3.427(14) no .
C8 C17 3.300(13) no .
C8 C19 3.139(13) no .
C8 C21 3.444(14) no .
C9 C17 3.318(13) no .
C9 C18 3.203(13) no .
C9 C21 3.371(13) no .
C10 C14 3.456(13) no .
C10 C18 3.385(13) no .
C13 C23 3.063(12) no .
C15 C22 3.374(13) no .
C15 C23 3.376(13) no .
C16 C20 3.370(14) no .
C17 C19 3.215(13) no .
C18 C35 3.494(14) no .
C22 C25 2.809(12) no .
C22 C39 3.446(12) no .
C23 C26 2.724(13) no .
C24 C27 3.572(13) no .
C24 C31 2.842(13) no .
C25 C28 3.584(13) no .
C26 C29 2.717(12) no .
C27 C30 2.848(12) no .
C28 C31 2.900(13) no .
C29 C34 3.088(13) no .
C29 C35 3.386(13) no .
C29 C37 3.569(13) no .
C29 C38 3.443(14) no .
C30 C35 3.484(12) no .
C30 C38 3.331(13) no .
C30 C39 3.230(12) no .
C31 C39 3.331(13) no .
C34 C38 3.162(13) no .
C36 C37 3.239(13) no .
F1 C7 3.367(12) no 4_554
F1 C37 3.326(11) no 1_545
F1 C39 3.345(11) no 1_545
F1 C41 3.233(14) no 1_545
F2 C12 3.549(19) no 4_554
F2 C24 3.289(13) no .
F2 C28 3.585(14) no 7_655
F2 C38 3.276(13) no 1_545
F3 C12 3.442(19) no 4_554
F3 C23 3.418(14) no .
F3 C24 3.149(14) no .
F3 C41 3.441(16) no 3_665
F4 C2 3.25(3) no .
F4 C3 3.23(2) no .
F4 C41 3.30(3) no 1_545
C2 F4 3.25(3) no .
C2 C33 3.410(13) no 7_655
C3 F4 3.23(2) no .
C7 F1 3.367(12) no 4_555
C11 C20 3.555(13) no 1_545
C12 F2 3.549(19) no 4_555
C12 F3 3.442(19) no 4_555
C15 C15 3.394(14) no 3_665
C17 C27 3.567(12) no 4_565
C20 C11 3.555(13) no 1_565
C21 C21 3.239(13) no 2_655
C23 F3 3.418(14) no .
C24 F2 3.289(13) no .
C24 F3 3.149(14) no .
C25 C28 3.574(12) no 7_655
C26 C27 3.559(12) no 7_655
C27 C17 3.567(12) no 4_564
C27 C26 3.559(12) no 7_655
C27 C27 3.584(12) no 7_655
C28 F2 3.585(14) no 7_655
C28 C25 3.574(12) no 7_655
C33 C2 3.410(13) no 7_655
C37 F1 3.326(11) no 1_565
C38 F2 3.276(13) no 1_565
C39 F1 3.345(11) no 1_565
C41 F1 3.233(14) no 1_565
C41 F3 3.441(16) no 3_665
C41 F4 3.30(3) no 1_565
C41 C43 3.50(3) no 1_565
C43 C41 3.50(3) no 1_545
Cu1 H14B 3.2571 no .
Cu1 H15A 3.4367 no .
Cu1 H16 3.5319 no .
Cu1 H18C 3.2279 no .
Cu1 H20B 3.2180 no .
Cu1 H21A 3.3962 no .
Cu1 H36B 3.3699 no .
Cu1 H37 3.4393 no .
Cu1 H39C 3.0753 no .
P1 H2 2.8458 no .
P1 H14B 2.8484 no .
P1 H14C 2.9207 no .
P1 H15A 2.8899 no .
P1 H15C 2.9515 no .
P1 H23 2.7796 no .
P1 H39C 3.2643 no .
P2 H8 2.8235 no .
P2 H17B 3.0685 no .
P2 H17C 2.9748 no .
P2 H18A 3.0032 no .
P2 H18C 2.8336 no .
P2 H20B 2.9162 no .
P2 H20C 2.8673 no .
P2 H21A 2.9513 no .
P2 H21C 2.9208 no .
P3 H18C 3.3913 no .
P3 H29 2.8147 no .
P3 H35A 3.0291 no .
P3 H35C 3.0211 no .
P3 H36A 3.5951 no .
P3 H36B 2.8833 no .
P3 H36C 2.8032 no .
P3 H38B 3.0730 no .
P3 H38C 2.9839 no .
P3 H39A 2.9977 no .
P3 H39C 2.8779 no .
O1 H42A 2.1717 no 2_655
O1 H42B 2.1717 no 2_655
O1 H43A 3.1011 no .
O1 H43A 3.1011 no 2_655
O1 H43B 2.9195 no .
O1 H43B 2.9195 no 2_655
N1 H14B 3.2685 no .
N1 H15A 2.9160 no .
N1 H20B 2.8667 no .
N1 H21A 2.8473 no .
N1 H37 2.9725 no .
N1 H39C 2.8371 no .
N1 H41A 3.0516 no .
N1 H41B 3.0523 no .
N1 H41C 3.0694 no .
C1 H3 3.2923 no .
C1 H13 2.8721 no .
C1 H14B 3.5963 no .
C1 H14C 2.8251 no .
C1 H18A 3.3093 no .
C1 H18C 3.3839 no .
C1 H23 3.4780 no .
C2 H13 3.0830 no .
C2 H23 3.2121 no .
C3 H11A 2.9772 no .
C3 H11B 2.9171 no .
C4 H2 3.2189 no .
C4 H12A 3.0792 no .
C4 H12B 3.1148 no .
C5 H3 3.2354 no .
C5 H7 3.2504 no .
C5 H11A 3.0042 no .
C5 H11B 3.0542 no .
C5 H12A 3.0534 no .
C5 H12B 3.0596 no .
C5 H14C 3.4679 no .
C5 H18A 3.3205 no .
C6 H8 3.1968 no .
C6 H11A 3.0809 no .
C6 H11B 3.1166 no .
C7 H12A 2.9426 no .
C7 H12B 2.9294 no .
C7 H17B 3.3163 no .
C8 H17B 2.6829 no .
C8 H17C 3.4113 no .
C8 H18A 3.5405 no .
C8 H19 2.8498 no .
C8 H21C 2.8209 no .
C9 H7 3.2970 no .
C9 H14B 3.4784 no .
C9 H14C 3.0123 no .
C9 H17B 2.9421 no .
C9 H18A 2.8166 no .
C9 H18C 3.4259 no .
C9 H19 3.0665 no .
C9 H21C 2.9173 no .
C10 H2 3.3121 no .
C10 H8 3.2835 no .
C10 H14C 2.7434 no .
C10 H18A 2.7770 no .
C10 H18C 3.4020 no .
C11 H3 2.8761 no .
C12 H7 2.8559 no .
C13 H2 3.4670 no .
C13 H23 2.4986 no .
C14 H15A 2.6727 no .
C14 H15B 2.6366 no .
C14 H15C 3.3214 no .
C15 H14A 2.6206 no .
C15 H14B 2.6663 no .
C15 H14C 3.3301 no .
C15 H23 2.8422 no .
C15 H39C 3.0398 no .
C16 H8 3.4697 no .
C16 H19 2.9107 no .
C16 H20C 2.9109 no .
C16 H35A 2.7810 no .
C17 H8 3.1417 no .
C17 H18A 2.7056 no .
C17 H18B 2.7002 no .
C17 H18C 3.3400 no .
C17 H19 2.7451 no .
C17 H20C 3.3022 no .
C18 H17A 2.6867 no .
C18 H17B 2.6921 no .
C18 H17C 3.3509 no .
C18 H35A 2.7420 no .
C18 H35C 3.3887 no .
C19 H8 2.6160 no .
C19 H16 3.0952 no .
C19 H17B 3.5306 no .
C19 H17C 2.7350 no .
C20 H16 3.0912 no .
C20 H17C 3.2085 no .
C20 H21A 2.6924 no .
C20 H21B 2.6951 no .
C20 H21C 3.3526 no .
C20 H36B 3.3626 no .
C21 H8 2.9270 no .
C21 H14B 3.3488 no .
C21 H20A 2.6928 no .
C21 H20B 2.6878 no .
C21 H20C 3.3551 no .
C22 H2 2.5528 no .
C22 H13 3.0669 no .
C22 H15C 2.9503 no .
C22 H24 3.3052 no .
C22 H39A 2.9360 no .
C22 H39C 3.1358 no .
C23 H2 2.4469 no .
C23 H13 2.7812 no .
C23 H15C 2.7647 no .
C23 H39A 3.5638 no .
C24 H2 3.1386 no .
C24 H32A 2.8845 no .
C24 H32B 2.8950 no .
C25 H23 3.2104 no .
C25 H33A 3.1255 no .
C25 H33B 3.1094 no .
C26 H24 3.2537 no .
C26 H28 3.2339 no .
C26 H32A 3.0300 no .
C26 H32B 3.0169 no .
C26 H33A 3.0520 no .
C26 H33B 3.0393 no .
C26 H39A 3.3481 no .
C27 H29 3.2356 no .
C27 H32A 3.0878 no .
C27 H32B 3.0711 no .
C28 H33A 2.9228 no .
C28 H33B 2.9065 no .
C28 H38B 3.5145 no .
C29 H34 2.8103 no .
C29 H35C 2.7642 no .
C29 H38B 2.8480 no .
C29 H38C 3.5130 no .
C30 H18C 3.4769 no .
C30 H28 3.3397 no .
C30 H34 3.0450 no .
C30 H35C 3.0861 no .
C30 H38B 2.9506 no .
C30 H39A 2.8285 no .
C30 H39C 3.4734 no .
C31 H2 3.3805 no .
C31 H23 3.2526 no .
C31 H29 3.3339 no .
C31 H39A 2.6713 no .
C31 H39C 3.3994 no .
C32 H24 2.8263 no .
C33 H28 2.8319 no .
C34 H29 2.5410 no .
C34 H37 3.0804 no .
C34 H38B 3.4775 no .
C34 H38C 2.6662 no .
C35 H16 3.0372 no .
C35 H18B 3.3504 no .
C35 H18C 3.0120 no .
C35 H29 2.7519 no .
C35 H36A 2.6486 no .
C35 H36B 2.6979 no .
C35 H36C 3.3321 no .
C36 H35A 2.7005 no .
C36 H35B 2.6569 no .
C36 H35C 3.3279 no .
C36 H37 2.9493 no .
C36 H38C 3.0352 no .
C37 H34 2.8822 no .
C37 H36C 2.7212 no .
C38 H29 3.3502 no .
C38 H34 2.6550 no .
C38 H36C 3.0910 no .
C38 H39A 2.7258 no .
C38 H39B 2.7166 no .
C38 H39C 3.3742 no .
C39 H15A 3.4776 no .
C39 H15C 3.4761 no .
C39 H38A 2.7238 no .
C39 H38B 2.7237 no .
C39 H38C 3.3723 no .
C40 H15A 3.2263 no .
C40 H20B 3.3343 no .
C40 H21A 3.3331 no .
C40 H37 3.0603 no .
C40 H39C 3.1444 no .
C42 H42A 3.1613 no 2_655
C42 H42B 3.2159 no 2_655
C42 H43A 3.0218 no 2_655
C42 H43B 2.8112 no 2_655
C43 H42A 2.8538 no 2_655
C43 H42B 2.9898 no 2_655
H2 H3 2.2901 no .
H2 H13 3.0133 no .
H2 H23 2.5584 no .
H3 H11A 3.0322 no .
H3 H11B 2.9636 no .
H7 H8 2.3147 no .
H7 H12A 2.9804 no .
H7 H12B 2.9944 no .
H8 H17B 2.6637 no .
H8 H17C 2.9792 no .
H8 H19 2.1332 no .
H8 H21B 3.4068 no .
H8 H21C 2.3986 no .
H11A H12A 2.7821 no .
H11A H12B 2.2541 no .
H11B H12A 2.2540 no .
H11B H12B 2.7571 no .
H13 H14A 2.3878 no .
H13 H14B 2.8671 no .
H13 H14C 2.3545 no .
H13 H15A 2.9013 no .
H13 H15B 2.4255 no .
H13 H15C 2.3987 no .
H13 H23 2.0266 no .
H14A H15A 2.9212 no .
H14A H15B 2.4083 no .
H14A H15C 3.5134 no .
H14B H15A 2.4960 no .
H14B H15B 2.9343 no .
H14B H15C 3.5656 no .
H14B H21A 2.8297 no .
H14B H21C 3.0104 no .
H14C H15A 3.5803 no .
H14C H15B 3.5314 no .
H14C H21C 3.4835 no .
H15A H39C 2.5253 no .
H15B H23 3.3721 no .
H15C H23 2.3290 no .
H15C H39A 3.4284 no .
H15C H39C 2.7456 no .
H16 H17A 2.2722 no .
H16 H17B 2.8170 no .
H16 H17C 2.3244 no .
H16 H18A 2.8591 no .
H16 H18B 2.3242 no .
H16 H18C 2.3752 no .
H16 H19 3.2235 no .
H16 H20B 3.4402 no .
H16 H20C 2.4193 no .
H16 H35A 2.0596 no .
H16 H35B 3.5066 no .
H16 H35C 3.5164 no .
H16 H36B 3.1945 no .
H17A H18A 2.9853 no .
H17A H18B 2.5143 no .
H17A H18C 3.5727 no .
H17B H18A 2.5259 no .
H17B H18B 2.9852 no .
H17B H18C 3.5794 no .
H17B H19 2.9757 no .
H17C H18A 3.5996 no .
H17C H18B 3.5930 no .
H17C H19 2.0978 no .
H17C H20C 2.7703 no .
H18B H35A 2.6697 no .
H18B H35C 3.1681 no .
H18C H35A 2.4295 no .
H18C H35C 2.8095 no .
H19 H20A 2.3564 no .
H19 H20B 2.8673 no .
H19 H20C 2.3750 no .
H19 H21A 2.8781 no .
H19 H21B 2.3703 no .
H19 H21C 2.3875 no .
H20A H21A 2.9769 no .
H20A H21B 2.5124 no .
H20A H21C 3.5857 no .
H20B H21A 2.5041 no .
H20B H21B 2.9737 no .
H20B H21C 3.5806 no .
H20B H36B 2.8766 no .
H20C H21A 3.5860 no .
H20C H21B 3.5904 no .
H20C H36B 2.9480 no .
H23 H24 2.3461 no .
H24 H32A 2.9091 no .
H24 H32B 2.9733 no .
H28 H29 2.3535 no .
H28 H33A 2.9433 no .
H28 H33B 2.9717 no .
H29 H34 2.1175 no .
H29 H35A 3.5218 no .
H29 H35B 3.2662 no .
H29 H35C 2.1776 no .
H29 H38B 2.9029 no .
H29 H38C 3.1526 no .
H32A H33A 2.7990 no .
H32A H33B 2.2958 no .
H32B H33A 2.2956 no .
H32B H33B 2.8105 no .
H34 H35A 2.8543 no .
H34 H35B 2.3426 no .
H34 H35C 2.3477 no .
H34 H36A 2.3242 no .
H34 H36B 2.8375 no .
H34 H36C 2.3255 no .
H34 H37 3.2019 no .
H34 H38A 3.5247 no .
H34 H38B 2.8825 no .
H34 H38C 2.0015 no .
H35A H36A 2.9596 no .
H35A H36B 2.5449 no .
H35A H36C 3.5997 no .
H35B H36A 2.4448 no .
H35B H36B 2.9676 no .
H35B H36C 3.5433 no .
H35C H36A 3.5345 no .
H35C H36B 3.5926 no .
H36A H38C 3.4059 no .
H36B H37 3.2868 no .
H36C H37 2.2286 no .
H36C H38A 3.5664 no .
H36C H38C 2.5757 no .
H37 H38A 2.3331 no .
H37 H38B 2.8617 no .
H37 H38C 2.3751 no .
H37 H39A 2.8536 no .
H37 H39B 2.3265 no .
H37 H39C 2.3612 no .
H37 H41C 3.5645 no .
H38A H39A 3.0162 no .
H38A H39B 2.5435 no .
H38B H39A 2.5533 no .
H38B H39B 3.0023 no .
H42A H43A 2.1145 no .
H42A H43B 2.7008 no .
H42A H43B 3.1023 no 2_655
H42B H43A 2.5765 no .
H42B H43A 3.5490 no 2_655
H42B H43B 2.1046 no .
H43A H43A 2.3574 no 2_655
H43A H43B 1.8982 no 2_655
H43B H43B 2.5511 no 2_655
F1 H7 2.4233 no 4_554
F1 H14A 3.5928 no 3_655
F1 H15B 3.3888 no 3_655
F1 H37 2.6862 no 1_545
F1 H38A 3.0567 no 1_545
F1 H39B 2.6890 no 1_545
F1 H41B 2.9286 no 1_545
F1 H41C 2.8210 no 1_545
F2 H2 3.3838 no .
F2 H3 3.5587 no .
F2 H7 3.0341 no 4_554
F2 H12A 3.4783 no 4_554
F2 H12B 2.9259 no 4_554
F2 H24 2.8800 no .
F2 H28 2.8642 no 7_655
F2 H29 3.3114 no 7_655
F2 H37 3.1613 no 1_545
F2 H38A 2.6225 no 1_545
F2 H38C 3.2399 no 1_545
F3 H7 3.2895 no 4_554
F3 H12A 2.7909 no 4_554
F3 H12B 3.3186 no 4_554
F3 H23 2.9596 no .
F3 H24 2.4677 no .
F3 H41A 3.0985 no 3_665
F3 H41B 3.3081 no 3_665
F3 H41C 3.3457 no 3_665
F3 H42A 2.9208 no 3_655
F4 H2 2.9084 no .
F4 H3 2.9201 no .
F4 H13 3.4826 no .
F4 H23 3.2735 no .
F4 H37 3.4539 no 1_545
F4 H41B 3.5388 no 1_545
F4 H41C 2.3923 no 1_545
F4 H42B 3.5760 no .
O1 H14C 2.9879 no .
O1 H14C 2.9879 no 2_655
N1 H21B 3.5836 no 2_655
C1 H33A 3.0916 no 7_655
C1 H33B 3.5964 no 7_655
C2 H28 3.0845 no 7_655
C2 H33A 2.8929 no 7_655
C2 H33B 3.1587 no 7_655
C2 H42B 3.5423 no .
C3 H28 3.1779 no 7_655
C3 H33B 3.2561 no 7_655
C3 H36C 3.3966 no 1_545
C3 H42B 3.1972 no .
C4 H42B 2.9245 no .
C5 H42B 3.1066 no .
C6 H35B 3.3817 no 6_645
C6 H42A 3.5733 no 2_655
C6 H42B 3.5719 no .
C7 H14A 3.2905 no 2_655
C7 H35B 3.5984 no 6_645
C7 H38A 2.9542 no 4_565
C7 H39B 3.1538 no 4_565
C8 H14A 3.2228 no 2_655
C8 H38A 3.5276 no 4_565
C8 H39B 3.1686 no 4_565
C11 H18B 3.3763 no 6_645
C11 H20A 3.3717 no 1_545
C11 H20B 3.3016 no 1_545
C11 H20C 3.4014 no 1_545
C11 H32A 3.4080 no 4_555
C11 H36B 3.4279 no 1_545
C11 H42B 3.4059 no .
C11 H43B 3.1269 no .
C12 H20A 3.5393 no 1_545
C12 H24 3.1417 no 4_555
C12 H32A 3.5964 no 4_555
C12 H35C 3.5134 no 6_645
C12 H42A 3.5160 no 2_655
C12 H43B 3.3854 no .
C13 H41B 3.4663 no 3_665
C14 H21C 3.1659 no 2_655
C15 H15A 2.9628 no 3_665
C15 H15B 3.2916 no 3_665
C15 H15C 3.3755 no 3_665
C15 H39C 3.5810 no 3_665
C15 H41B 2.8869 no 3_665
C17 H33B 3.1806 no 4_565
C17 H35B 3.5921 no 6_645
C17 H36A 3.0897 no 6_645
C17 H38B 3.1239 no 4_565
C17 H39A 3.5742 no 4_565
C18 H11A 3.3814 no 6_655
C18 H32A 3.4881 no 7_655
C18 H32B 3.4490 no 7_655
C18 H33A 3.4973 no 7_655
C18 H33B 3.5722 no 7_655
C18 H36A 3.4325 no 6_645
C20 H11A 3.5176 no 1_565
C20 H11B 2.8539 no 1_565
C20 H24 3.5260 no 4_565
C20 H32A 3.0102 no 4_565
C20 H43B 3.5810 no 1_565
C21 H14B 3.2858 no 2_655
C21 H21A 2.7596 no 2_655
C21 H21B 3.2256 no 2_655
C21 H21C 3.2067 no 2_655
C22 H33A 3.1438 no 7_655
C23 H41B 3.5940 no 3_665
C24 H12B 3.4238 no 4_554
C24 H20A 3.1278 no 4_564
C24 H28 3.5968 no 7_655
C25 H17C 3.3238 no 4_564
C25 H20A 3.4758 no 4_564
C25 H20C 3.3786 no 4_564
C25 H28 3.5061 no 7_655
C26 H17C 3.1027 no 4_564
C26 H33A 3.1317 no 7_655
C27 H17A 3.0832 no 4_564
C27 H17C 3.1343 no 4_564
C28 H2 3.3042 no 7_655
C28 H3 3.5221 no 7_655
C28 H17A 3.2322 no 4_564
C28 H32B 3.1910 no 7_655
C29 H32B 2.8834 no 7_655
C29 H33A 3.5111 no 7_655
C29 H38C 3.3848 no 7_665
C30 H32B 3.2832 no 7_655
C30 H33A 3.0777 no 7_655
C31 H33A 2.7598 no 7_655
C32 H11A 3.4799 no 4_554
C32 H12B 3.2596 no 4_554
C32 H17C 3.5206 no 4_564
C32 H18B 3.4909 no 7_655
C32 H18C 3.3102 no 7_655
C32 H20C 3.0686 no 4_564
C32 H35C 3.5651 no 7_655
C33 H2 3.3418 no 7_655
C33 H17A 3.2197 no 4_564
C33 H17C 3.3990 no 4_564
C33 H18A 3.5378 no 7_655
C33 H18C 3.2835 no 7_655
C34 H38B 3.5372 no 7_665
C34 H38C 3.4813 no 7_665
C35 H12B 3.4242 no 6_655
C35 H32B 3.5336 no 7_655
C35 H38A 3.5857 no 7_665
C36 H3 3.0067 no 1_565
C36 H11A 3.4897 no 1_565
C36 H17A 3.4150 no 6_655
C38 H7 3.3848 no 4_564
C38 H17B 3.2614 no 4_564
C38 H29 3.2888 no 7_665
C38 H34 2.9497 no 7_665
C38 H35B 3.5631 no 7_665
C38 H38C 3.5895 no 7_665
C39 H7 3.4243 no 4_564
C39 H8 3.2024 no 4_564
C39 H15B 3.1532 no 3_665
C40 H15B 3.4544 no 3_665
C40 H21B 3.4110 no 2_655
C40 H43A 3.3831 no 1_565
C41 H15B 3.3632 no 3_665
C41 H15C 3.3113 no 3_665
C41 H23 3.5488 no 3_665
C41 H42A 3.5452 no 1_565
C41 H43A 2.7964 no 1_565
C41 H43B 3.4855 no 1_565
C42 H12A 3.3241 no 2_655
C42 H14C 3.2682 no .
C42 H41A 3.3815 no 1_545
C42 H41C 3.3371 no 1_545
C43 H11B 3.3116 no .
C43 H12A 3.4264 no .
C43 H12A 3.3614 no 2_655
C43 H41A 2.9023 no 1_545
C43 H41C 3.3496 no 1_545
B1 H2 3.5906 no .
B1 H7 3.0688 no 4_554
B1 H23 3.5306 no .
B1 H24 3.2070 no .
B1 H37 3.2422 no 1_545
B1 H38A 3.3611 no 1_545
B1 H41C 3.1133 no 1_545
H2 F2 3.3838 no .
H2 F4 2.9084 no .
H2 C28 3.3042 no 7_655
H2 C33 3.3418 no 7_655
H2 B1 3.5906 no .
H2 H28 2.5334 no 7_655
H2 H33A 2.7695 no 7_655
H2 H33B 3.3295 no 7_655
H3 F2 3.5587 no .
H3 F4 2.9201 no .
H3 C28 3.5221 no 7_655
H3 C36 3.0067 no 1_545
H3 H28 2.7177 no 7_655
H3 H33B 3.4457 no 7_655
H3 H36A 2.8700 no 1_545
H3 H36B 3.2133 no 1_545
H3 H36C 2.4770 no 1_545
H7 F1 2.4233 no 4_555
H7 F2 3.0341 no 4_555
H7 F3 3.2895 no 4_555
H7 C38 3.3848 no 4_565
H7 C39 3.4243 no 4_565
H7 B1 3.0688 no 4_555
H7 H14A 3.0276 no 2_655
H7 H38A 2.5042 no 4_565
H7 H39B 2.5527 no 4_565
H7 H42A 3.4012 no 2_655
H8 C39 3.2024 no 4_565
H8 H14A 2.9210 no 2_655
H8 H38A 3.4914 no 4_565
H8 H39A 2.9835 no 4_565
H8 H39B 2.5492 no 4_565
H11A C18 3.3814 no 6_645
H11A C20 3.5176 no 1_545
H11A C32 3.4799 no 4_555
H11A C36 3.4897 no 1_545
H11A H18B 2.4241 no 6_645
H11A H20A 3.4971 no 1_545
H11A H20B 3.3904 no 1_545
H11A H20C 3.0966 no 1_545
H11A H32A 2.7533 no 4_555
H11A H32B 3.3137 no 4_555
H11A H35C 3.5041 no 6_645
H11A H36A 3.2186 no 1_545
H11A H36B 2.9797 no 1_545
H11B C20 2.8539 no 1_545
H11B C43 3.3116 no .
H11B H20A 2.7420 no 1_545
H11B H20B 2.4416 no 1_545
H11B H20C 2.9087 no 1_545
H11B H32A 3.5472 no 4_555
H11B H36B 3.0720 no 1_545
H11B H42B 3.0944 no .
H11B H43B 2.3839 no .
H12A F2 3.4783 no 4_555
H12A F3 2.7909 no 4_555
H12A C42 3.3241 no 2_655
H12A C43 3.4264 no .
H12A C43 3.3614 no 2_655
H12A H20A 3.0628 no 1_545
H12A H24 2.7279 no 4_555
H12A H42A 2.7164 no 2_655
H12A H43A 2.9396 no 2_655
H12A H43B 2.8319 no .
H12B F2 2.9259 no 4_555
H12B F3 3.3186 no 4_555
H12B C24 3.4238 no 4_555
H12B C32 3.2596 no 4_555
H12B C35 3.4242 no 6_645
H12B H24 2.6970 no 4_555
H12B H32A 3.0581 no 4_555
H12B H32B 2.7698 no 4_555
H12B H35B 3.3106 no 6_645
H12B H35C 2.7379 no 6_645
H13 F4 3.4826 no .
H13 H41B 3.0005 no 3_665
H13 H42B 3.5302 no .
H14A F1 3.5928 no 3_655
H14A C7 3.2905 no 2_655
H14A C8 3.2228 no 2_655
H14A H7 3.0276 no 2_655
H14A H8 2.9210 no 2_655
H14A H21C 2.9267 no 2_655
H14A H39B 3.2125 no 3_665
H14A H42A 3.4895 no .
H14B C21 3.2858 no 2_655
H14B H21B 3.1149 no 2_655
H14B H21C 2.6094 no 2_655
H14C O1 2.9879 no .
H14C C42 3.2682 no .
H14C H21C 3.5345 no 2_655
H14C H42A 3.3629 no .
H14C H42B 2.9796 no .
H15A C15 2.9628 no 3_665
H15A H15A 2.8207 no 3_665
H15A H15B 2.7298 no 3_665
H15A H15C 2.8305 no 3_665
H15B F1 3.3888 no 3_655
H15B C15 3.2916 no 3_665
H15B C39 3.1532 no 3_665
H15B C40 3.4544 no 3_665
H15B C41 3.3632 no 3_665
H15B H15A 2.7298 no 3_665
H15B H15B 3.4740 no 3_665
H15B H15C 3.1730 no 3_665
H15B H39B 2.7044 no 3_665
H15B H39C 2.7166 no 3_665
H15B H41B 2.5452 no 3_665
H15C C15 3.3755 no 3_665
H15C C41 3.3113 no 3_665
H15C H15A 2.8305 no 3_665
H15C H15B 3.1730 no 3_665
H15C H41A 3.5533 no 3_665
H15C H41B 2.5095 no 3_665
H16 H32A 3.3343 no 4_565
H16 H33B 3.0971 no 4_565
H17A C27 3.0832 no 4_565
H17A C28 3.2322 no 4_565
H17A C33 3.2197 no 4_565
H17A C36 3.4150 no 6_645
H17A H28 3.3964 no 4_565
H17A H33B 2.5809 no 4_565
H17A H36A 2.4484 no 6_645
H17A H38B 3.1700 no 4_565
H17B C38 3.2614 no 4_565
H17B H35B 2.8136 no 6_645
H17B H36A 2.9166 no 6_645
H17B H38A 3.1307 no 4_565
H17B H38B 2.5428 no 4_565
H17B H39A 3.3231 no 4_565
H17C C25 3.3238 no 4_565
H17C C26 3.1027 no 4_565
H17C C27 3.1343 no 4_565
H17C C32 3.5206 no 4_565
H17C C33 3.3990 no 4_565
H17C H32A 3.2752 no 4_565
H17C H33B 3.0601 no 4_565
H17C H38B 3.1736 no 4_565
H17C H39A 2.9477 no 4_565
H18A C33 3.5378 no 7_655
H18A H32A 3.5148 no 7_655
H18A H33A 3.3604 no 7_655
H18A H33B 3.1119 no 7_655
H18A H35A 3.5828 no 6_645
H18A H35B 2.8538 no 6_645
H18A H36A 3.2865 no 6_645
H18B C11 3.3763 no 6_655
H18B C32 3.4909 no 7_655
H18B H11A 2.4241 no 6_655
H18B H32A 3.0587 no 7_655
H18B H32B 3.2210 no 7_655
H18B H36A 2.8769 no 6_645
H18B H36B 3.4998 no 6_645
H18C C32 3.3102 no 7_655
H18C C33 3.2835 no 7_655
H18C H32A 3.3299 no 7_655
H18C H32B 2.8824 no 7_655
H18C H33A 2.8380 no 7_655
H18C H33B 3.3254 no 7_655
H19 H39A 3.0750 no 4_565
H20A C11 3.3717 no 1_565
H20A C12 3.5393 no 1_565
H20A C24 3.1278 no 4_565
H20A C25 3.4758 no 4_565
H20A H11A 3.4971 no 1_565
H20A H11B 2.7420 no 1_565
H20A H12A 3.0628 no 1_565
H20A H24 2.7264 no 4_565
H20A H32A 3.0170 no 4_565
H20A H41A 3.3773 no 2_655
H20A H43A 3.2813 no 2_665
H20A H43B 3.2117 no 1_565
H20B C11 3.3016 no 1_565
H20B H11A 3.3904 no 1_565
H20B H11B 2.4416 no 1_565
H20B H43B 3.0313 no 1_565
H20C C11 3.4014 no 1_565
H20C C25 3.3786 no 4_565
H20C C32 3.0686 no 4_565
H20C H11A 3.0966 no 1_565
H20C H11B 2.9087 no 1_565
H20C H24 3.4942 no 4_565
H20C H32A 2.1983 no 4_565
H21A C21 2.7596 no 2_655
H21A H21A 2.5139 no 2_655
H21A H21B 2.4995 no 2_655
H21A H21C 2.8047 no 2_655
H21B N1 3.5836 no 2_655
H21B C21 3.2256 no 2_655
H21B C40 3.4110 no 2_655
H21B H14B 3.1149 no 2_655
H21B H21A 2.4995 no 2_655
H21B H21B 3.3217 no 2_655
H21B H21C 3.4091 no 2_655
H21B H41A 3.1091 no 2_655
H21B H43A 3.5321 no 2_665
H21C C14 3.1659 no 2_655
H21C C21 3.2067 no 2_655
H21C H14A 2.9267 no 2_655
H21C H14B 2.6094 no 2_655
H21C H14C 3.5345 no 2_655
H21C H21A 2.8047 no 2_655
H21C H21B 3.4091 no 2_655
H21C H21C 2.9087 no 2_655
H23 F3 2.9596 no .
H23 F4 3.2735 no .
H23 C41 3.5488 no 3_665
H23 B1 3.5306 no .
H23 H41A 3.4354 no 3_665
H23 H41B 2.7985 no 3_665
H24 F2 2.8800 no .
H24 F3 2.4677 no .
H24 C12 3.1417 no 4_554
H24 C20 3.5260 no 4_564
H24 B1 3.2070 no .
H24 H12A 2.7279 no 4_554
H24 H12B 2.6970 no 4_554
H24 H20A 2.7264 no 4_564
H24 H20C 3.4942 no 4_564
H24 H41A 3.4541 no 3_665
H28 F2 2.8642 no 7_655
H28 C2 3.0845 no 7_655
H28 C3 3.1779 no 7_655
H28 C24 3.5968 no 7_655
H28 C25 3.5061 no 7_655
H28 H2 2.5334 no 7_655
H28 H3 2.7177 no 7_655
H28 H17A 3.3964 no 4_564
H28 H32B 3.4343 no 7_655
H28 H36C 3.4855 no 7_665
H29 F2 3.3114 no 7_655
H29 C38 3.2888 no 7_665
H29 H32B 2.9963 no 7_655
H29 H38A 3.1707 no 7_665
H29 H38C 2.5992 no 7_665
H32A C11 3.4080 no 4_554
H32A C12 3.5963 no 4_554
H32A C18 3.4881 no 7_655
H32A C20 3.0102 no 4_564
H32A H11A 2.7533 no 4_554
H32A H11B 3.5472 no 4_554
H32A H12B 3.0581 no 4_554
H32A H16 3.3343 no 4_564
H32A H17C 3.2752 no 4_564
H32A H18A 3.5148 no 7_655
H32A H18B 3.0587 no 7_655
H32A H18C 3.3299 no 7_655
H32A H20A 3.0170 no 4_564
H32A H20C 2.1983 no 4_564
H32B C18 3.4490 no 7_655
H32B C28 3.1910 no 7_655
H32B C29 2.8834 no 7_655
H32B C30 3.2832 no 7_655
H32B C35 3.5336 no 7_655
H32B H11A 3.3137 no 4_554
H32B H12B 2.7698 no 4_554
H32B H18B 3.2210 no 7_655
H32B H18C 2.8824 no 7_655
H32B H28 3.4343 no 7_655
H32B H29 2.9963 no 7_655
H32B H35C 2.6142 no 7_655
H33A C1 3.0916 no 7_655
H33A C2 2.8929 no 7_655
H33A C18 3.4973 no 7_655
H33A C22 3.1438 no 7_655
H33A C26 3.1317 no 7_655
H33A C29 3.5111 no 7_655
H33A C30 3.0777 no 7_655
H33A C31 2.7598 no 7_655
H33A H2 2.7695 no 7_655
H33A H18A 3.3604 no 7_655
H33A H18C 2.8380 no 7_655
H33B C1 3.5964 no 7_655
H33B C2 3.1587 no 7_655
H33B C3 3.2561 no 7_655
H33B C17 3.1806 no 4_564
H33B C18 3.5722 no 7_655
H33B H2 3.3295 no 7_655
H33B H3 3.4457 no 7_655
H33B H16 3.0971 no 4_564
H33B H17A 2.5809 no 4_564
H33B H17C 3.0601 no 4_564
H33B H18A 3.1119 no 7_655
H33B H18C 3.3254 no 7_655
H34 C38 2.9497 no 7_665
H34 H34 3.5083 no 7_665
H34 H38A 3.1164 no 7_665
H34 H38B 2.7334 no 7_665
H34 H38C 2.5294 no 7_665
H35A H18A 3.5828 no 6_655
H35B C6 3.3817 no 6_655
H35B C7 3.5984 no 6_655
H35B C17 3.5921 no 6_655
H35B C38 3.5631 no 7_665
H35B H12B 3.3106 no 6_655
H35B H17B 2.8136 no 6_655
H35B H18A 2.8538 no 6_655
H35B H38A 3.1292 no 7_665
H35B H38B 3.3030 no 7_665
H35C C12 3.5134 no 6_655
H35C C32 3.5651 no 7_655
H35C H11A 3.5041 no 6_655
H35C H12B 2.7379 no 6_655
H35C H32B 2.6142 no 7_655
H35C H38A 3.3942 no 7_665
H36A C17 3.0897 no 6_655
H36A C18 3.4325 no 6_655
H36A H3 2.8700 no 1_565
H36A H11A 3.2186 no 1_565
H36A H17A 2.4484 no 6_655
H36A H17B 2.9166 no 6_655
H36A H18A 3.2865 no 6_655
H36A H18B 2.8769 no 6_655
H36A H38B 3.4184 no 7_665
H36B C11 3.4279 no 1_565
H36B H3 3.2133 no 1_565
H36B H11A 2.9797 no 1_565
H36B H11B 3.0720 no 1_565
H36B H18B 3.4998 no 6_655
H36C C3 3.3966 no 1_565
H36C H3 2.4770 no 1_565
H36C H28 3.4855 no 7_665
H37 F1 2.6862 no 1_565
H37 F2 3.1613 no 1_565
H37 F4 3.4539 no 1_565
H37 B1 3.2422 no 1_565
H38A F1 3.0567 no 1_565
H38A F2 2.6225 no 1_565
H38A C7 2.9542 no 4_564
H38A C8 3.5276 no 4_564
H38A C35 3.5857 no 7_665
H38A B1 3.3611 no 1_565
H38A H7 2.5042 no 4_564
H38A H8 3.4914 no 4_564
H38A H17B 3.1307 no 4_564
H38A H29 3.1707 no 7_665
H38A H34 3.1164 no 7_665
H38A H35B 3.1292 no 7_665
H38A H35C 3.3942 no 7_665
H38B C17 3.1239 no 4_564
H38B C34 3.5372 no 7_665
H38B H17A 3.1700 no 4_564
H38B H17B 2.5428 no 4_564
H38B H17C 3.1736 no 4_564
H38B H34 2.7334 no 7_665
H38B H35B 3.3030 no 7_665
H38B H36A 3.4184 no 7_665
H38B H38C 3.3638 no 7_665
H38C F2 3.2399 no 1_565
H38C C29 3.3848 no 7_665
H38C C34 3.4813 no 7_665
H38C C38 3.5895 no 7_665
H38C H29 2.5992 no 7_665
H38C H34 2.5294 no 7_665
H38C H38B 3.3638 no 7_665
H38C H38C 2.9154 no 7_665
H39A C17 3.5742 no 4_564
H39A H8 2.9835 no 4_564
H39A H17B 3.3231 no 4_564
H39A H17C 2.9477 no 4_564
H39A H19 3.0750 no 4_564
H39B F1 2.6890 no 1_565
H39B C7 3.1538 no 4_564
H39B C8 3.1686 no 4_564
H39B H7 2.5527 no 4_564
H39B H8 2.5492 no 4_564
H39B H14A 3.2125 no 3_665
H39B H15B 2.7044 no 3_665
H39C C15 3.5810 no 3_665
H39C H15B 2.7166 no 3_665
H41A F3 3.0985 no 3_665
H41A C42 3.3815 no 1_565
H41A C43 2.9023 no 1_565
H41A H15C 3.5533 no 3_665
H41A H20A 3.3773 no 2_655
H41A H21B 3.1091 no 2_655
H41A H23 3.4354 no 3_665
H41A H24 3.4541 no 3_665
H41A H42A 3.0867 no 1_565
H41A H43A 2.0447 no 1_565
H41A H43B 3.0904 no 1_565
H41B F1 2.9286 no 1_565
H41B F3 3.3081 no 3_665
H41B F4 3.5388 no 1_565
H41B C13 3.4663 no 3_665
H41B C15 2.8869 no 3_665
H41B C23 3.5940 no 3_665
H41B H13 3.0005 no 3_665
H41B H15B 2.5452 no 3_665
H41B H15C 2.5095 no 3_665
H41B H23 2.7985 no 3_665
H41C F1 2.8210 no 1_565
H41C F3 3.3457 no 3_665
H41C F4 2.3923 no 1_565
H41C C42 3.3371 no 1_565
H41C C43 3.3496 no 1_565
H41C B1 3.1133 no 1_565
H41C H42A 3.0846 no 1_565
H41C H42B 3.1522 no 1_565
H41C H43A 2.8618 no 1_565
H41C H43B 3.2962 no 1_565
H42A F3 2.9208 no 3_655
H42A C6 3.5733 no 2_655
H42A C12 3.5160 no 2_655
H42A C41 3.5452 no 1_545
H42A H7 3.4012 no 2_655
H42A H12A 2.7164 no 2_655
H42A H14A 3.4895 no .
H42A H14C 3.3629 no .
H42A H41A 3.0867 no 1_545
H42A H41C 3.0846 no 1_545
H42B F4 3.5760 no .
H42B C2 3.5423 no .
H42B C3 3.1972 no .
H42B C4 2.9245 no .
H42B C5 3.1066 no .
H42B C6 3.5719 no .
H42B C11 3.4059 no .
H42B H11B 3.0944 no .
H42B H13 3.5302 no .
H42B H14C 2.9796 no .
H42B H41C 3.1522 no 1_545
H43A C40 3.3831 no 1_545
H43A C41 2.7964 no 1_545
H43A H12A 2.9396 no 2_655
H43A H20A 3.2813 no 2_645
H43A H21B 3.5321 no 2_645
H43A H41A 2.0447 no 1_545
H43A H41C 2.8618 no 1_545
H43B C11 3.1269 no .
H43B C12 3.3854 no .
H43B C20 3.5810 no 1_545
H43B C41 3.4855 no 1_545
H43B H11B 2.3839 no .
H43B H12A 2.8319 no .
H43B H20A 3.2117 no 1_545
H43B H20B 3.0313 no 1_545
H43B H41A 3.0904 no 1_545
H43B H41C 3.2962 no 1_545

loop_
_geom_torsion_atom_site_label_1
_geom_torsion_atom_site_label_2
_geom_torsion_atom_site_label_3
_geom_torsion_atom_site_label_4
_geom_torsion
_geom_torsion_publ_flag
_geom_torsion_site_symmetry_1
_geom_torsion_site_symmetry_3
_geom_torsion_site_symmetry_4
P1 Cu1 P2 C9 -9.31(14) no . . .
P1 Cu1 P2 C16 106.29(12) no . . .
P1 Cu1 P2 C19 -133.44(12) no . . .
P2 Cu1 P1 C1 -20.39(13) no . . .
P2 Cu1 P1 C13 95.39(13) no . . .
P2 Cu1 P1 C22 -138.14(11) no . . .
P1 Cu1 P3 C30 -18.63(12) no . . .
P1 Cu1 P3 C34 -149.01(12) no . . .
P1 Cu1 P3 C37 93.71(11) no . . .
P3 Cu1 P1 C1 109.60(12) no . . .
P3 Cu1 P1 C13 -134.62(12) no . . .
P3 Cu1 P1 C22 -8.15(13) no . . .
N1 Cu1 P1 C1 -141.8(3) no . . .
N1 Cu1 P1 C13 -26.0(3) no . . .
N1 Cu1 P1 C22 100.5(3) no . . .
P2 Cu1 P3 C30 92.00(13) no . . .
P2 Cu1 P3 C34 -38.39(17) no . . .
P2 Cu1 P3 C37 -155.66(10) no . . .
P3 Cu1 P2 C9 -119.78(13) no . . .
P3 Cu1 P2 C16 -4.18(17) no . . .
P3 Cu1 P2 C19 116.09(13) no . . .
N1 Cu1 P2 C9 112.8(3) no . . .
N1 Cu1 P2 C16 -131.6(3) no . . .
N1 Cu1 P2 C19 -11.3(3) no . . .
N1 Cu1 P3 C30 -136.4(3) no . . .
N1 Cu1 P3 C34 93.2(3) no . . .
N1 Cu1 P3 C37 -24.1(3) no . . .
Cu1 P1 C1 C2 -153.4(5) no . . .
Cu1 P1 C1 C10 38.8(7) no . . .
Cu1 P1 C13 C14 -52.7(6) no . . .
Cu1 P1 C13 C15 64.8(5) no . . .
Cu1 P1 C22 C23 -157.4(4) no . . .
Cu1 P1 C22 C31 30.7(7) no . . .
C1 P1 C13 C14 70.2(6) no . . .
C1 P1 C13 C15 -172.2(5) no . . .
C13 P1 C1 C2 79.0(6) no . . .
C13 P1 C1 C10 -88.8(6) no . . .
C1 P1 C22 C23 79.4(6) no . . .
C1 P1 C22 C31 -92.6(7) no . . .
C22 P1 C1 C2 -29.1(7) no . . .
C22 P1 C1 C10 163.1(6) no . . .
C13 P1 C22 C23 -23.9(7) no . . .
C13 P1 C22 C31 164.2(6) no . . .
C22 P1 C13 C14 176.6(5) no . . .
C22 P1 C13 C15 -65.9(6) no . . .
Cu1 P2 C9 C8 -157.3(5) no . . .
Cu1 P2 C9 C10 35.3(7) no . . .
Cu1 P2 C16 C17 172.6(5) no . . .
Cu1 P2 C16 C18 -60.0(6) no . . .
Cu1 P2 C19 C20 -55.8(6) no . . .
Cu1 P2 C19 C21 65.8(6) no . . .
C9 P2 C16 C17 -63.8(7) no . . .
C9 P2 C16 C18 63.6(6) no . . .
C16 P2 C9 C8 77.9(7) no . . .
C16 P2 C9 C10 -89.5(7) no . . .
C9 P2 C19 C20 176.1(5) no . . .
C9 P2 C19 C21 -62.3(6) no . . .
C19 P2 C9 C8 -28.9(7) no . . .
C19 P2 C9 C10 163.6(6) no . . .
C16 P2 C19 C20 71.4(6) no . . .
C16 P2 C19 C21 -166.9(5) no . . .
C19 P2 C16 C17 46.1(7) no . . .
C19 P2 C16 C18 173.5(5) no . . .
Cu1 P3 C30 C29 -154.5(4) no . . .
Cu1 P3 C30 C31 37.3(7) no . . .
Cu1 P3 C34 C35 69.3(6) no . . .
Cu1 P3 C34 C36 -55.3(6) no . . .
Cu1 P3 C37 C38 175.5(4) no . . .
Cu1 P3 C37 C39 -58.4(5) no . . .
C30 P3 C34 C35 -63.9(6) no . . .
C30 P3 C34 C36 171.5(5) no . . .
C34 P3 C30 C29 -17.8(7) no . . .
C34 P3 C30 C31 174.1(6) no . . .
C30 P3 C37 C38 -63.9(6) no . . .
C30 P3 C37 C39 62.2(6) no . . .
C37 P3 C30 C29 87.9(6) no . . .
C37 P3 C30 C31 -80.3(6) no . . .
C34 P3 C37 C38 46.6(6) no . . .
C34 P3 C37 C39 172.6(5) no . . .
C37 P3 C34 C35 -169.2(6) no . . .
C37 P3 C34 C36 66.2(6) no . . .
C42 O1 C42 C43 -4.0(13) no . 2_655 2_655
C42 O1 C42 C43 -4.0(13) no 2_655 . .
P1 C1 C2 C3 -166.1(6) no . . .
P1 C1 C10 C5 161.0(5) no . . .
P1 C1 C10 C9 -16.7(12) no . . .
C2 C1 C10 C5 -6.7(11) no . . .
C2 C1 C10 C9 175.6(8) no . . .
C10 C1 C2 C3 2.1(12) no . . .
C1 C2 C3 C4 3.4(14) no . . .
C2 C3 C4 C5 -3.4(14) no . . .
C2 C3 C4 C11 174.4(9) no . . .
C3 C4 C5 C6 174.2(8) no . . .
C3 C4 C5 C10 -2.1(14) no . . .
C3 C4 C11 C12 -173.8(10) no . . .
C5 C4 C11 C12 4.1(10) no . . .
C11 C4 C5 C6 -4.0(11) no . . .
C11 C4 C5 C10 179.6(8) no . . .
C4 C5 C6 C7 -178.6(8) no . . .
C4 C5 C6 C12 2.2(10) no . . .
C4 C5 C10 C1 7.0(12) no . . .
C4 C5 C10 C9 -174.9(8) no . . .
C6 C5 C10 C1 -168.9(7) no . . .
C6 C5 C10 C9 9.2(12) no . . .
C10 C5 C6 C7 -2.2(13) no . . .
C10 C5 C6 C12 178.6(7) no . . .
C5 C6 C7 C8 -4.1(13) no . . .
C5 C6 C12 C11 0.5(10) no . . .
C7 C6 C12 C11 -178.6(10) no . . .
C12 C6 C7 C8 175.0(9) no . . .
C6 C7 C8 C9 2.8(14) no . . .
C7 C8 C9 P2 -162.7(7) no . . .
C7 C8 C9 C10 5.0(13) no . . .
P2 C9 C10 C1 -25.5(13) no . . .
P2 C9 C10 C5 156.8(5) no . . .
C8 C9 C10 C1 167.4(8) no . . .
C8 C9 C10 C5 -10.3(11) no . . .
C4 C11 C12 C6 -2.7(10) no . . .
P1 C22 C23 C24 -167.0(6) no . . .
P1 C22 C31 C26 161.5(5) no . . .
P1 C22 C31 C30 -19.4(13) no . . .
C23 C22 C31 C26 -10.3(11) no . . .
C23 C22 C31 C30 168.8(8) no . . .
C31 C22 C23 C24 5.5(12) no . . .
C22 C23 C24 C25 2.9(13) no . . .
C23 C24 C25 C26 -5.8(12) no . . .
C23 C24 C25 C32 174.3(7) no . . .
C24 C25 C26 C27 -179.6(7) no . . .
C24 C25 C26 C31 0.5(12) no . . .
C24 C25 C32 C33 178.9(8) no . . .
C26 C25 C32 C33 -1.0(9) no . . .
C32 C25 C26 C27 0.4(9) no . . .
C32 C25 C26 C31 -179.5(7) no . . .
C25 C26 C27 C28 178.1(7) no . . .
C25 C26 C27 C33 0.5(10) no . . .
C25 C26 C31 C22 7.6(12) no . . .
C25 C26 C31 C30 -171.6(7) no . . .
C27 C26 C31 C22 -172.3(8) no . . .
C27 C26 C31 C30 8.5(12) no . . .
C31 C26 C27 C28 -2.0(13) no . . .
C31 C26 C27 C33 -179.6(7) no . . .
C26 C27 C28 C29 -4.6(12) no . . .
C26 C27 C33 C32 -1.1(9) no . . .
C28 C27 C33 C32 -178.4(9) no . . .
C33 C27 C28 C29 172.5(8) no . . .
C27 C28 C29 C30 4.2(13) no . . .
C28 C29 C30 P3 -165.9(7) no . . .
C28 C29 C30 C31 2.8(12) no . . .
P3 C30 C31 C22 -19.5(12) no . . .
P3 C30 C31 C26 159.6(5) no . . .
C29 C30 C31 C22 172.5(8) no . . .
C29 C30 C31 C26 -8.4(11) no . . .
C25 C32 C33 C27 1.2(8) no . . .
O1 C42 C43 C43 13(4) no . . 2_655
C42 C43 C43 C42 -17(6) no . 2_655 2_655
